data_1531960
loop_
_publ_author_name
'Petkov, V.'
'Billinge, S.J.L.'
'Larson, P.'
'Mahanti, S.D.'
'Rangan, K.K.'
'Vogt, T.'
'Kanatzidis, M.G.'

_publ_section_title
;
 Structure of nanocrystalline materials using atomic pair distribution
 function analysis: study of Li Mo S2
;
_journal_name_full 'Physical Review, Serie 3. B - Condensed Matter (18,1978-)'
_journal_page_first 0921051
_journal_page_last 0921054
_journal_volume 65
_journal_year 2002
_chemical_formula_sum 'Mo S2'
_space_group_IT_number 194
_symmetry_space_group_name_Hall '-P 6c 2c'
_symmetry_space_group_name_H-M 'P 63/m m c'
_cell_angle_alpha 90
_cell_angle_beta 90
_cell_angle_gamma 120
_cell_formula_units_Z 2
_cell_length_a 3.169
_cell_length_b 3.169
_cell_length_c 12.324
_cell_volume 107.183
_citation_journal_id_ASTM PRBMDO
_cod_data_source_file Petkov_PRBMDO_2002_811.cif
_cod_data_source_block Mo1S2
_cod_original_cell_volume 107.1832
_cod_original_formula_sum 'Mo1 S2'
_cod_database_code 1531960

loop_
_symmetry_equiv_pos_as_xyz
x,y,z
x-y,x,z+1/2
-y,x-y,z
-x,-y,z+1/2
-x+y,-x,z
y,-x+y,z+1/2
-y,-x,-z+1/2
x-y,-y,-z
x,x-y,-z+1/2
y,x,-z
-x+y,y,-z+1/2
-x,-x+y,-z
-x,-y,-z
-x+y,-x,-z-1/2
y,-x+y,-z
x,y,-z-1/2
x-y,x,-z
-y,x-y,-z-1/2
y,x,z-1/2
-x+y,y,z
-x,-x+y,z-1/2
-y,-x,z
x-y,-y,z-1/2
x,x-y,z

loop_
_atom_site_label
_atom_site_type_symbol
_atom_site_fract_x
_atom_site_fract_y
_atom_site_fract_z
_atom_site_occupancy
_atom_site_U_iso_or_equiv
Mo1 Mo+4 0.3333 0.6667 0.25 1 0.0
S1 S-2 0.3333 0.6667 0.623 1 0.0
